data_4114590
loop_
_publ_author_name
'Mayra B. Reyes'
'Emil B. Lobkovsky'
'Barry K. Carpenter'

_publ_section_title
;
 Interplay of Orbital Symmetry and Nonstatistical Dynamics in the Thermal
 Rearrangements of Bicyclo[n.1.0]polyenes
;
_journal_name_full 'Journal of the American Chemical Society'
_journal_page_first 641
_journal_page_last 651
_journal_paper_doi 10.1021/ja017083j
_journal_volume 124
_journal_year 2002
_chemical_formula_sum 'C11 H10 N2 O'
_chemical_formula_weight 186.21
_chemical_name_systematic
; 
 ? 
;
_space_group_IT_number 14
_symmetry_cell_setting monoclinic
_symmetry_space_group_name_Hall '-P 2ybc'
_symmetry_space_group_name_H-M 'P 1 21/c 1'
_atom_sites_solution_hydrogens geom
_atom_sites_solution_primary direct
_atom_sites_solution_secondary difmap
_audit_creation_method SHELXL
_cell_angle_alpha 90.00
_cell_angle_beta 99.38(3)
_cell_angle_gamma 90.00
_cell_formula_units_Z 4
_cell_length_a 15.675(3)
_cell_length_b 8.651(2)
_cell_length_c 7.1630(14)
_cell_measurement_temperature 293(2)
_cell_volume 958.3(4)
_computing_cell_refinement SAINT
_computing_data_collection SMART
_computing_data_reduction SAINT
_computing_molecular_graphics SHELXTL
_computing_publication_material SHELXTL
_computing_structure_refinement 'SHELXL-93 (Sheldrick, 1993)'
_computing_structure_solution 'SHELXS-86 (Sheldrick, 1990)'
_diffrn_ambient_temperature 293(2)
_diffrn_measurement_device 'Bruker 1K CCD SMART'
_diffrn_measurement_method '0.3 deg. omega scans'
_diffrn_radiation_monochromator graphite
_diffrn_radiation_source 'fine-focus sealed tube'
_diffrn_radiation_type MoK\a
_diffrn_radiation_wavelength 0.71073
_diffrn_reflns_av_R_equivalents 0.0441
_diffrn_reflns_av_sigmaI/netI 0.0466
_diffrn_reflns_limit_h_max 14
_diffrn_reflns_limit_h_min -17
_diffrn_reflns_limit_k_max 9
_diffrn_reflns_limit_k_min -9
_diffrn_reflns_limit_l_max 7
_diffrn_reflns_limit_l_min -5
_diffrn_reflns_number 4080
_diffrn_reflns_theta_max 23.28
_diffrn_reflns_theta_min 1.32
_exptl_absorpt_coefficient_mu 0.085
_exptl_absorpt_correction_type Sadabs
_exptl_crystal_colour colorless
_exptl_crystal_density_diffrn 1.291
_exptl_crystal_description plate
_exptl_crystal_F_000 392
_exptl_crystal_size_max 0.6
_exptl_crystal_size_mid 0.4
_exptl_crystal_size_min 0.1
_refine_diff_density_max 0.268
_refine_diff_density_min -0.244
_refine_diff_density_rms 0.061
_refine_ls_extinction_coef 0.0750(120)
_refine_ls_extinction_expression Fc^*^=kFc[1+0.001xFc^2^\l^3^/sin(2\q)]^-1/4^
_refine_ls_extinction_method SHELXL
_refine_ls_goodness_of_fit_all 1.032
_refine_ls_goodness_of_fit_obs 1.080
_refine_ls_hydrogen_treatment riding
_refine_ls_matrix_type full
_refine_ls_number_parameters 168
_refine_ls_number_reflns 1364
_refine_ls_number_restraints 0
_refine_ls_restrained_S_all 1.050
_refine_ls_restrained_S_obs 1.080
_refine_ls_R_factor_all 0.0588
_refine_ls_R_factor_obs 0.0505
_refine_ls_shift/esd_max -0.002
_refine_ls_shift/esd_mean 0.000
_refine_ls_structure_factor_coef Fsqd
_refine_ls_weighting_details 'w=1/[\s^2^(Fo^2^)+(0.1021P)^2^+0.0000P] where P=(Fo^2^+2Fc^2^)/3'
_refine_ls_weighting_scheme calc
_refine_ls_wR_factor_all 0.1357
_refine_ls_wR_factor_obs 0.1279
_reflns_number_observed 1168
_reflns_number_total 1366
_reflns_observed_criterion >2sigma(I)
_cod_data_source_file ja017083j_s2_1.cif
_cod_data_source_block compound2
_cod_depositor_comments
;
The following automatic conversions were performed:

'_refine_ls_weighting_scheme' value 'calc
w=1/[\s^2^(Fo^2^)+(0.1021P)^2^+0.0000P] where P=(Fo^2^+2Fc^2^)/3' was
changed to 'calc'. New tag '_refine_ls_weighting_details' was
created. The value of the new tag was set to
'w=1/[\s^2^(Fo^2^)+(0.1021P)^2^+0.0000P] where P=(Fo^2^+2Fc^2^)/3'.

Automatic conversion script
Id: cif_fix_values 3143 2015-03-26 13:38:13Z robertas 
;
_cod_original_cell_volume 958.3(3)
_cod_database_code 4114590

loop_
_symmetry_equiv_pos_as_xyz
'x, y, z'
'-x, y+1/2, -z+1/2'
'-x, -y, -z'
'x, -y-1/2, z-1/2'

loop_
_atom_site_aniso_label
_atom_site_aniso_U_11
_atom_site_aniso_U_22
_atom_site_aniso_U_33
_atom_site_aniso_U_23
_atom_site_aniso_U_13
_atom_site_aniso_U_12
O1 0.0465(8) 0.0337(8) 0.0594(10) 0.0146(6) 0.0067(7) -0.0015(5)
N1 0.0585(11) 0.0358(10) 0.0421(10) 0.0088(7) 0.0146(8) 0.0060(7)
C1 0.0540(13) 0.0396(11) 0.0358(12) -0.0040(8) 0.0077(9) 0.0037(8)
N2 0.0394(10) 0.0335(10) 0.0465(11) 0.0059(7) 0.0080(8) -0.0010(7)
C2 0.0610(15) 0.0587(14) 0.0480(14) 0.0019(10) 0.0199(11) 0.0055(10)
C3 0.0551(15) 0.100(2) 0.081(2) 0.012(2) 0.0285(14) 0.0209(14)
C4 0.0373(14) 0.125(3) 0.075(2) 0.023(2) 0.0109(12) 0.0083(13)
C5 0.0490(14) 0.080(2) 0.058(2) 0.0084(12) -0.0041(11) -0.0182(12)
C6 0.0494(13) 0.0457(12) 0.0403(12) 0.0002(9) -0.0035(9) -0.0067(9)
C7 0.0424(12) 0.0321(10) 0.0308(11) 0.0051(8) 0.0044(8) 0.0011(7)
C8 0.0396(10) 0.0272(10) 0.0388(11) -0.0029(7) 0.0049(8) 0.0022(7)
C9 0.0390(11) 0.0242(9) 0.0296(10) -0.0009(6) 0.0041(8) -0.0001(6)
C10 0.0379(10) 0.0323(11) 0.0260(10) -0.0014(7) 0.0084(7) 0.0020(7)
C11 0.0406(11) 0.0296(10) 0.0261(10) -0.0025(8) 0.0016(7) -0.0019(7)

loop_
_atom_site_label
_atom_site_type_symbol
_atom_site_fract_x
_atom_site_fract_y
_atom_site_fract_z
_atom_site_U_iso_or_equiv
_atom_site_thermal_displace_type
_atom_site_occupancy
_atom_site_calc_flag
O1 O 0.41606(8) 0.19142(14) 0.1528(2) 0.0468(5) Uani 1 d
N1 N 0.36717(10) -0.2955(2) 0.4120(2) 0.0448(5) Uani 1 d
C1 C 0.25481(13) 0.0438(2) 0.5490(3) 0.0431(6) Uani 1 d
H1 H 0.2977(14) 0.0141(24) 0.6541(37) 0.057(6) Uiso 1 d
N2 N 0.49960(11) -0.0134(2) 0.2455(2) 0.0397(5) Uani 1 d
H2C H 0.5421(14) 0.0273(24) 0.1980(31) 0.043(6) Uiso 1 d
H2B H 0.5066(12) -0.1007(30) 0.2794(31) 0.046(7) Uiso 1 d
C2 C 0.17357(15) 0.0495(3) 0.5755(4) 0.0547(6) Uani 1 d
H2 H 0.1606(15) 0.0278(28) 0.6986(43) 0.069(7) Uiso 1 d
C3 C 0.0973(2) 0.0901(4) 0.4399(5) 0.0767(8) Uani 1 d
H3 H 0.0599(18) 0.1688(35) 0.4880(44) 0.090(9) Uiso 1 d
C4 C 0.0712(2) 0.0300(4) 0.2688(5) 0.0790(9) Uani 1 d
H4 H 0.0138(18) 0.0572(31) 0.2128(41) 0.087(9) Uiso 1 d
C5 C 0.11344(15) -0.0907(3) 0.1725(4) 0.0635(7) Uani 1 d
H5 H 0.0751(17) -0.1830(32) 0.1189(43) 0.081(8) Uiso 1 d
C6 C 0.19350(14) -0.0952(2) 0.1408(3) 0.0463(6) Uani 1 d
H6 H 0.2111(13) -0.1811(30) 0.0795(35) 0.060(7) Uiso 1 d
C7 C 0.25902(11) 0.0272(2) 0.1848(3) 0.0353(5) Uani 1 d
H7 H 0.2644(11) 0.0961(22) 0.0893(29) 0.040(5) Uiso 1 d
C8 C 0.28806(11) 0.0920(2) 0.3760(3) 0.0353(5) Uani 1 d
H8 H 0.3098(11) 0.2003(22) 0.3785(26) 0.036(5) Uiso 1 d
C9 C 0.34963(11) -0.0143(2) 0.2887(2) 0.0311(5) Uani 1 d
C10 C 0.35982(10) -0.1705(2) 0.3600(2) 0.0317(5) Uani 1 d
C11 C 0.42581(11) 0.0616(2) 0.2228(2) 0.0325(5) Uani 1 d

loop_
_atom_type_symbol
_atom_type_description
_atom_type_scat_dispersion_real
_atom_type_scat_dispersion_imag
_atom_type_scat_source
C C 0.0033 0.0016 'International Tables Vol C Tables 4.2.6.8 and 6.1.1.4'
H H 0.0000 0.0000 'International Tables Vol C Tables 4.2.6.8 and 6.1.1.4'
N N 0.0061 0.0033 'International Tables Vol C Tables 4.2.6.8 and 6.1.1.4'
O O 0.0106 0.0060 'International Tables Vol C Tables 4.2.6.8 and 6.1.1.4'

loop_
_geom_angle_atom_site_label_1
_geom_angle_atom_site_label_2
_geom_angle_atom_site_label_3
_geom_angle
C2 C1 C8 126.1(2)
C1 C2 C3 128.4(2)
C4 C3 C2 128.0(3)
C3 C4 C5 128.0(3)
C6 C5 C4 128.4(2)
C5 C6 C7 126.5(2)
C6 C7 C8 124.6(2)
C6 C7 C9 119.6(2)
C8 C7 C9 61.30(12)
C1 C8 C7 124.8(2)
C1 C8 C9 120.1(2)
C7 C8 C9 61.06(12)
C10 C9 C11 118.15(14)
C10 C9 C7 115.53(14)
C11 C9 C7 117.69(15)
C10 C9 C8 117.14(15)
C11 C9 C8 116.68(15)
C7 C9 C8 57.65(11)
N1 C10 C9 178.3(2)
O1 C11 N2 123.4(2)
O1 C11 C9 118.33(15)
N2 C11 C9 118.3(2)

loop_
_geom_bond_atom_site_label_1
_geom_bond_atom_site_label_2
_geom_bond_distance
O1 C11 1.229(2)
N1 C10 1.143(2)
C1 C2 1.319(3)
C1 C8 1.481(3)
N2 C11 1.313(2)
C2 C3 1.456(4)
C3 C4 1.333(5)
C4 C5 1.468(4)
C5 C6 1.312(3)
C6 C7 1.473(3)
C7 C8 1.482(3)
C7 C9 1.535(3)
C8 C9 1.538(2)
C9 C10 1.444(2)
C9 C11 1.505(2)
